data_4508189
loop_
_publ_author_name
'Skobridis, Konstantinos'
'Theodorou, Vassiliki'
'Seichter, Wilhelm'
'Weber, Edwin'

_publ_section_title
;
 Host Polymorphs and Crystalline Host--Guest Complexes of
 3,3&#x2032;-Bis(9-hydroxy-9-fluorenyl)biphenyl
;
_journal_issue 9
_journal_name_full 'Crystal Growth &amp; Design'
_journal_page_first 3985
_journal_paper_doi 10.1021/cg400707s
_journal_volume 13
_journal_year 2013
_chemical_formula_moiety 'C38 H26 O2, 2(C2 H6 O S)'
_chemical_formula_sum 'C42 H38 O4 S2'
_chemical_formula_weight 670.84
_chemical_name_systematic
; 
 ? 
;
_space_group_IT_number 2
_symmetry_cell_setting triclinic
_symmetry_space_group_name_Hall '-P 1'
_symmetry_space_group_name_H-M 'P -1'
_atom_sites_solution_hydrogens geom
_atom_sites_solution_primary direct
_atom_sites_solution_secondary difmap
_audit_creation_method SHELXL-97
_cell_angle_alpha 86.412(1)
_cell_angle_beta 72.722(1)
_cell_angle_gamma 73.155(1)
_cell_formula_units_Z 1
_cell_length_a 8.2821(2)
_cell_length_b 8.3786(2)
_cell_length_c 13.5450(4)
_cell_measurement_reflns_used 8156
_cell_measurement_temperature 100(2)
_cell_measurement_theta_max 30.62
_cell_measurement_theta_min 2.69
_cell_volume 858.71(4)
_computing_cell_refinement 'SAINT-NT (Sheldrick, 2008)'
_computing_data_collection 'Kappa APEX 2 (Bruker-AXS)'
_computing_data_reduction SAINT
_computing_molecular_graphics 'ORTEP-3 (Farrugia)'
_computing_publication_material SHELXTL
_computing_structure_refinement 'SHELXL-97 (Sheldrick, 2008)'
_computing_structure_solution 'SHELXS-97 (Sheldrick, 2008)'
_diffrn_ambient_temperature 100(2)
_diffrn_measured_fraction_theta_full 0.999
_diffrn_measured_fraction_theta_max 0.999
_diffrn_measurement_device_type 'CCD area detector'
_diffrn_measurement_method 'phi and omega scans'
_diffrn_radiation_monochromator graphite
_diffrn_radiation_source 'fine-focus sealed tube'
_diffrn_radiation_type MoK\a
_diffrn_radiation_wavelength 0.71073
_diffrn_reflns_av_R_equivalents 0.0234
_diffrn_reflns_av_sigmaI/netI 0.0214
_diffrn_reflns_limit_h_max 10
_diffrn_reflns_limit_h_min -10
_diffrn_reflns_limit_k_max 10
_diffrn_reflns_limit_k_min -11
_diffrn_reflns_limit_l_max 17
_diffrn_reflns_limit_l_min -17
_diffrn_reflns_number 17009
_diffrn_reflns_theta_full 28.10
_diffrn_reflns_theta_max 28.10
_diffrn_reflns_theta_min 1.57
_exptl_absorpt_coefficient_mu 0.198
_exptl_absorpt_correction_T_max 0.9757
_exptl_absorpt_correction_T_min 0.8904
_exptl_absorpt_correction_type multi-scan
_exptl_absorpt_process_details 'SADABS (Sheldrick, 2004)'
_exptl_crystal_colour colourless
_exptl_crystal_density_diffrn 1.297
_exptl_crystal_density_method 'not measured'
_exptl_crystal_description irregular
_exptl_crystal_F_000 354
_exptl_crystal_size_max 0.60
_exptl_crystal_size_mid 0.20
_exptl_crystal_size_min 0.12
_refine_diff_density_max 0.394
_refine_diff_density_min -0.377
_refine_diff_density_rms 0.068
_refine_ls_extinction_method none
_refine_ls_goodness_of_fit_ref 1.075
_refine_ls_hydrogen_treatment constr
_refine_ls_matrix_type full
_refine_ls_number_parameters 220
_refine_ls_number_reflns 4172
_refine_ls_number_restraints 0
_refine_ls_restrained_S_all 1.075
_refine_ls_R_factor_all 0.0432
_refine_ls_R_factor_gt 0.0358
_refine_ls_shift/su_max 0.000
_refine_ls_shift/su_mean 0.000
_refine_ls_structure_factor_coef Fsqd
_refine_ls_weighting_details 'calc w=1/[\s^2^(Fo^2^)+(0.0620P)^2^+0.3259P] where P=(Fo^2^+2Fc^2^)/3'
_refine_ls_weighting_scheme calc
_refine_ls_wR_factor_gt 0.1004
_refine_ls_wR_factor_ref 0.1127
_reflns_number_gt 3620
_reflns_number_total 4172
_reflns_threshold_expression >2sigma(I)
_cod_data_source_file cg400707s_si_007.cif
_cod_data_source_block skob_110a_0m
_cod_depositor_comments
;
The following automatic conversions were performed:

'_exptl_absorpt_correction_type' value 'multi scan' changed to
'multi-scan' according to
/home/saulius/struct/CIF-dictionaries/cif_core.dic dictionary named
'cif_core.dic' version 2.4.2 from 2011-04-26.

Automatic conversion script
Id: cif_fix_values 1891 2012-01-12 08:04:46Z andrius 
;
_cod_database_code 4508189

loop_
_symmetry_equiv_pos_as_xyz
'x, y, z'
'-x, -y, -z'

loop_
_atom_site_label
_atom_site_type_symbol
_atom_site_fract_x
_atom_site_fract_y
_atom_site_fract_z
_atom_site_U_iso_or_equiv
_atom_site_adp_type
_atom_site_occupancy
_atom_site_symmetry_multiplicity
_atom_site_calc_flag
_atom_site_refinement_flags
O1 O -0.13878(12) 0.55854(11) 0.28918(7) 0.0176(2) Uani 1 1 d .
H1 H -0.0665 0.4643 0.2708 0.026 Uiso 1 1 calc R
C1 C 0.10833(16) 0.64828(14) 0.30807(10) 0.0137(2) Uani 1 1 d .
C2 C 0.10748(17) 0.62657(15) 0.41012(10) 0.0164(3) Uani 1 1 d .
H2 H 0.0007 0.6323 0.4632 0.020 Uiso 1 1 calc R
C3 C 0.26670(18) 0.59599(16) 0.43380(11) 0.0196(3) Uani 1 1 d .
H3 H 0.2686 0.5798 0.5035 0.024 Uiso 1 1 calc R
C4 C 0.42200(17) 0.58907(16) 0.35618(11) 0.0207(3) Uani 1 1 d .
H4 H 0.5293 0.5679 0.3734 0.025 Uiso 1 1 calc R
C5 C 0.42281(17) 0.61273(16) 0.25325(11) 0.0189(3) Uani 1 1 d .
H5 H 0.5293 0.6087 0.2004 0.023 Uiso 1 1 calc R
C6 C 0.26427(16) 0.64235(15) 0.22954(10) 0.0155(3) Uani 1 1 d .
C7 C 0.22277(17) 0.67022(15) 0.13033(10) 0.0170(3) Uani 1 1 d .
C8 C 0.33012(19) 0.67844(17) 0.03044(11) 0.0230(3) Uani 1 1 d .
H8 H 0.4518 0.6684 0.0177 0.028 Uiso 1 1 calc R
C9 C 0.2543(2) 0.70178(18) -0.05038(11) 0.0269(3) Uani 1 1 d .
H9 H 0.3255 0.7078 -0.1191 0.032 Uiso 1 1 calc R
C10 C 0.0763(2) 0.71639(18) -0.03239(11) 0.0271(3) Uani 1 1 d .
H10 H 0.0280 0.7299 -0.0888 0.033 Uiso 1 1 calc R
C11 C -0.03158(19) 0.71126(17) 0.06809(11) 0.0222(3) Uani 1 1 d .
H11 H -0.1535 0.7225 0.0808 0.027 Uiso 1 1 calc R
C12 C 0.04226(17) 0.68953(15) 0.14875(10) 0.0162(3) Uani 1 1 d .
C13 C -0.04842(16) 0.68345(15) 0.26411(10) 0.0142(2) Uani 1 1 d .
C14 C -0.17956(15) 0.84993(15) 0.30955(10) 0.0140(2) Uani 1 1 d .
C15 C -0.15884(16) 1.00065(16) 0.26631(10) 0.0160(3) Uani 1 1 d .
H15 H -0.0681 1.0014 0.2040 0.019 Uiso 1 1 calc R
C16 C -0.27188(17) 1.14991(16) 0.31495(10) 0.0171(3) Uani 1 1 d .
H16 H -0.2573 1.2528 0.2859 0.020 Uiso 1 1 calc R
C17 C -0.40556(16) 1.15024(15) 0.40531(10) 0.0162(3) Uani 1 1 d .
H17 H -0.4825 1.2535 0.4369 0.019 Uiso 1 1 calc R
C18 C -0.42905(15) 1.00046(15) 0.45082(9) 0.0132(2) Uani 1 1 d .
C19 C -0.31312(16) 0.85126(15) 0.40098(10) 0.0143(2) Uani 1 1 d .
H19 H -0.3261 0.7481 0.4304 0.017 Uiso 1 1 calc R
S1A S 0.24990(5) 0.19327(4) 0.28203(3) 0.02488(12) Uani 1 1 d .
O1A O 0.11171(14) 0.26477(12) 0.22721(9) 0.0261(2) Uani 1 1 d .
C1A C 0.4211(2) 0.0435(2) 0.19283(14) 0.0328(4) Uani 1 1 d .
H1A1 H 0.3700 -0.0306 0.1667 0.049 Uiso 1 1 calc R
H1A2 H 0.5057 -0.0223 0.2279 0.049 Uiso 1 1 calc R
H1A3 H 0.4818 0.1013 0.1350 0.049 Uiso 1 1 calc R
C2A C 0.1692(2) 0.04875(19) 0.37177(12) 0.0273(3) Uani 1 1 d .
H2A1 H 0.0636 0.1093 0.4253 0.041 Uiso 1 1 calc R
H2A2 H 0.2602 -0.0113 0.4040 0.041 Uiso 1 1 calc R
H2A3 H 0.1396 -0.0311 0.3352 0.041 Uiso 1 1 calc R

loop_
_atom_site_aniso_label
_atom_site_aniso_U_11
_atom_site_aniso_U_22
_atom_site_aniso_U_33
_atom_site_aniso_U_23
_atom_site_aniso_U_13
_atom_site_aniso_U_12
O1 0.0145(4) 0.0128(4) 0.0241(5) -0.0020(4) -0.0024(4) -0.0045(3)
C1 0.0136(5) 0.0090(5) 0.0175(6) 0.0004(4) -0.0040(5) -0.0022(4)
C2 0.0180(6) 0.0122(6) 0.0172(6) 0.0007(5) -0.0039(5) -0.0032(4)
C3 0.0259(7) 0.0136(6) 0.0213(7) 0.0015(5) -0.0119(5) -0.0036(5)
C4 0.0187(6) 0.0136(6) 0.0324(8) 0.0003(5) -0.0134(6) -0.0023(5)
C5 0.0137(6) 0.0140(6) 0.0264(7) -0.0003(5) -0.0029(5) -0.0029(5)
C6 0.0152(6) 0.0107(5) 0.0181(6) -0.0001(4) -0.0022(5) -0.0024(4)
C7 0.0180(6) 0.0117(6) 0.0178(6) -0.0005(5) -0.0023(5) -0.0016(4)
C8 0.0233(7) 0.0198(6) 0.0193(7) -0.0002(5) 0.0012(5) -0.0038(5)
C9 0.0375(8) 0.0227(7) 0.0141(7) 0.0000(5) 0.0000(6) -0.0065(6)
C10 0.0415(9) 0.0233(7) 0.0168(7) 0.0002(5) -0.0109(6) -0.0068(6)
C11 0.0259(7) 0.0199(6) 0.0216(7) -0.0004(5) -0.0098(6) -0.0048(5)
C12 0.0187(6) 0.0120(5) 0.0154(6) -0.0014(4) -0.0031(5) -0.0021(4)
C13 0.0132(5) 0.0131(5) 0.0151(6) 0.0001(4) -0.0031(5) -0.0033(4)
C14 0.0117(5) 0.0149(6) 0.0157(6) -0.0004(4) -0.0053(5) -0.0026(4)
C15 0.0141(5) 0.0170(6) 0.0158(6) 0.0013(5) -0.0032(5) -0.0042(5)
C16 0.0186(6) 0.0142(6) 0.0178(6) 0.0028(5) -0.0048(5) -0.0046(5)
C17 0.0163(6) 0.0132(6) 0.0175(6) -0.0001(5) -0.0050(5) -0.0018(4)
C18 0.0116(5) 0.0145(6) 0.0136(6) 0.0004(4) -0.0045(5) -0.0032(4)
C19 0.0136(5) 0.0124(5) 0.0171(6) 0.0014(4) -0.0055(5) -0.0034(4)
S1A 0.02584(19) 0.01476(18) 0.0396(2) 0.00005(14) -0.01883(16) -0.00451(13)
O1A 0.0268(5) 0.0169(5) 0.0365(6) 0.0004(4) -0.0177(5) -0.0006(4)
C1A 0.0216(7) 0.0265(8) 0.0454(10) 0.0045(7) -0.0060(7) -0.0040(6)
C2A 0.0324(8) 0.0249(7) 0.0275(8) -0.0002(6) -0.0149(6) -0.0061(6)

loop_
_atom_type_symbol
_atom_type_description
_atom_type_scat_dispersion_real
_atom_type_scat_dispersion_imag
_atom_type_scat_source
C C 0.0033 0.0016 'International Tables Vol C Tables 4.2.6.8 and 6.1.1.4'
H H 0.0000 0.0000 'International Tables Vol C Tables 4.2.6.8 and 6.1.1.4'
O O 0.0106 0.0060 'International Tables Vol C Tables 4.2.6.8 and 6.1.1.4'
S S 0.1246 0.1234 'International Tables Vol C Tables 4.2.6.8 and 6.1.1.4'

loop_
_geom_angle_atom_site_label_1
_geom_angle_atom_site_label_2
_geom_angle_atom_site_label_3
_geom_angle
_geom_angle_site_symmetry_3
C13 O1 H1 109.5 .
C2 C1 C6 121.12(12) .
C2 C1 C13 127.93(11) .
C6 C1 C13 110.94(11) .
C1 C2 C3 118.69(12) .
C1 C2 H2 120.7 .
C3 C2 H2 120.7 .
C4 C3 C2 120.46(12) .
C4 C3 H3 119.8 .
C2 C3 H3 119.8 .
C3 C4 C5 120.93(12) .
C3 C4 H4 119.5 .
C5 C4 H4 119.5 .
C6 C5 C4 118.63(12) .
C6 C5 H5 120.7 .
C4 C5 H5 120.7 .
C5 C6 C1 120.16(12) .
C5 C6 C7 131.49(12) .
C1 C6 C7 108.35(11) .
C8 C7 C12 120.49(12) .
C8 C7 C6 130.86(12) .
C12 C7 C6 108.65(11) .
C7 C8 C9 118.20(14) .
C7 C8 H8 120.9 .
C9 C8 H8 120.9 .
C10 C9 C8 121.28(14) .
C10 C9 H9 119.4 .
C8 C9 H9 119.4 .
C9 C10 C11 120.34(13) .
C9 C10 H10 119.8 .
C11 C10 H10 119.8 .
C12 C11 C10 118.75(13) .
C12 C11 H11 120.6 .
C10 C11 H11 120.6 .
C11 C12 C7 120.91(13) .
C11 C12 C13 128.35(12) .
C7 C12 C13 110.74(11) .
O1 C13 C12 113.29(10) .
O1 C13 C14 107.87(10) .
C12 C13 C14 113.04(10) .
O1 C13 C1 112.59(10) .
C12 C13 C1 101.23(10) .
C14 C13 C1 108.73(10) .
C15 C14 C19 119.41(11) .
C15 C14 C13 121.24(11) .
C19 C14 C13 119.12(11) .
C16 C15 C14 119.55(12) .
C16 C15 H15 120.2 .
C14 C15 H15 120.2 .
C17 C16 C15 120.72(12) .
C17 C16 H16 119.6 .
C15 C16 H16 119.6 .
C16 C17 C18 120.98(12) .
C16 C17 H17 119.5 .
C18 C17 H17 119.5 .
C19 C18 C17 117.47(11) .
C19 C18 C18 121.14(14) 2_476
C17 C18 C18 121.38(14) 2_476
C14 C19 C18 121.87(11) .
C14 C19 H19 119.1 .
C18 C19 H19 119.1 .
O1A S1A C1A 105.18(7) .
O1A S1A C2A 105.99(7) .
C1A S1A C2A 97.28(8) .
S1A C1A H1A1 109.5 .
S1A C1A H1A2 109.5 .
H1A1 C1A H1A2 109.5 .
S1A C1A H1A3 109.5 .
H1A1 C1A H1A3 109.5 .
H1A2 C1A H1A3 109.5 .
S1A C2A H2A1 109.5 .
S1A C2A H2A2 109.5 .
H2A1 C2A H2A2 109.5 .
S1A C2A H2A3 109.5 .
H2A1 C2A H2A3 109.5 .
H2A2 C2A H2A3 109.5 .

loop_
_geom_bond_atom_site_label_1
_geom_bond_atom_site_label_2
_geom_bond_distance
_geom_bond_site_symmetry_2
O1 C13 1.4245(15) .
O1 H1 0.8400 .
C1 C2 1.3810(18) .
C1 C6 1.3983(17) .
C1 C13 1.5305(16) .
C2 C3 1.3974(18) .
C2 H2 0.9500 .
C3 C4 1.387(2) .
C3 H3 0.9500 .
C4 C5 1.394(2) .
C4 H4 0.9500 .
C5 C6 1.3930(17) .
C5 H5 0.9500 .
C6 C7 1.4722(18) .
C7 C8 1.3910(19) .
C7 C12 1.4023(18) .
C8 C9 1.393(2) .
C8 H8 0.9500 .
C9 C10 1.390(2) .
C9 H9 0.9500 .
C10 C11 1.395(2) .
C10 H10 0.9500 .
C11 C12 1.3814(18) .
C11 H11 0.9500 .
C12 C13 1.5242(18) .
C13 C14 1.5285(16) .
C14 C15 1.3930(17) .
C14 C19 1.3922(17) .
C15 C16 1.3902(18) .
C15 H15 0.9500 .
C16 C17 1.3847(18) .
C16 H16 0.9500 .
C17 C18 1.4021(17) .
C17 H17 0.9500 .
C18 C19 1.4019(17) .
C18 C18 1.493(2) 2_476
C19 H19 0.9500 .
S1A O1A 1.5072(10) .
S1A C1A 1.7848(17) .
S1A C2A 1.7867(16) .
C1A H1A1 0.9800 .
C1A H1A2 0.9800 .
C1A H1A3 0.9800 .
C2A H2A1 0.9800 .
C2A H2A2 0.9800 .
C2A H2A3 0.9800 .

loop_
_geom_torsion_atom_site_label_1
_geom_torsion_atom_site_label_2
_geom_torsion_atom_site_label_3
_geom_torsion_atom_site_label_4
_geom_torsion
_geom_torsion_site_symmetry_1
_geom_torsion_site_symmetry_4
C6 C1 C2 C3 -0.88(18) . .
C13 C1 C2 C3 -179.75(11) . .
C1 C2 C3 C4 0.53(19) . .
C2 C3 C4 C5 0.1(2) . .
C3 C4 C5 C6 -0.48(19) . .
C4 C5 C6 C1 0.13(18) . .
C4 C5 C6 C7 -179.42(12) . .
C2 C1 C6 C5 0.56(18) . .
C13 C1 C6 C5 179.60(11) . .
C2 C1 C6 C7 -179.80(11) . .
C13 C1 C6 C7 -0.76(14) . .
C5 C6 C7 C8 -1.4(2) . .
C1 C6 C7 C8 178.98(13) . .
C5 C6 C7 C12 178.37(13) . .
C1 C6 C7 C12 -1.22(14) . .
C12 C7 C8 C9 -1.7(2) . .
C6 C7 C8 C9 178.10(13) . .
C7 C8 C9 C10 -0.1(2) . .
C8 C9 C10 C11 1.3(2) . .
C9 C10 C11 C12 -0.7(2) . .
C10 C11 C12 C7 -1.0(2) . .
C10 C11 C12 C13 178.64(12) . .
C8 C7 C12 C11 2.27(19) . .
C6 C7 C12 C11 -177.56(12) . .
C8 C7 C12 C13 -177.45(11) . .
C6 C7 C12 C13 2.72(14) . .
C11 C12 C13 O1 56.54(17) . .
C7 C12 C13 O1 -123.76(11) . .
C11 C12 C13 C14 -66.55(17) . .
C7 C12 C13 C14 113.14(12) . .
C11 C12 C13 C1 177.33(13) . .
C7 C12 C13 C1 -2.98(13) . .
C2 C1 C13 O1 -57.55(16) . .
C6 C1 C13 O1 123.50(11) . .
C2 C1 C13 C12 -178.82(12) . .
C6 C1 C13 C12 2.22(13) . .
C2 C1 C13 C14 61.92(16) . .
C6 C1 C13 C14 -117.04(11) . .
O1 C13 C14 C15 -153.60(11) . .
C12 C13 C14 C15 -27.55(16) . .
C1 C13 C14 C15 84.02(14) . .
O1 C13 C14 C19 32.02(14) . .
C12 C13 C14 C19 158.07(11) . .
C1 C13 C14 C19 -90.35(13) . .
C19 C14 C15 C16 -0.11(18) . .
C13 C14 C15 C16 -174.47(11) . .
C14 C15 C16 C17 -0.55(19) . .
C15 C16 C17 C18 0.84(19) . .
C16 C17 C18 C19 -0.44(18) . .
C16 C17 C18 C18 178.98(13) . 2_476
C15 C14 C19 C18 0.51(18) . .
C13 C14 C19 C18 174.99(11) . .
C17 C18 C19 C14 -0.23(18) . .
C18 C18 C19 C14 -179.66(13) 2_476 .
